data_4089331
loop_
_publ_author_name
'Lu, Genliang'
'Portscheller, Janelle L.'
'Malinakova, Helena C.'

_publ_section_title
;
 Palladacycles with a Metal-Bonded sp3-Hybridized Carbon as Intermediates
 in the Synthesis of 2,2,3,4-Tetrasubstituted 2H-1-Benzopyrans and
 1,2-Dihydroquinolines. Effects of Auxiliary Ligands and Substitution at a
 Palladium-Bonded Tertiary Carbon
;
_journal_issue 5
_journal_name_full Organometallics
_journal_page_first 945
_journal_paper_doi 10.1021/om0491544
_journal_volume 24
_journal_year 2005
_chemical_formula_moiety 'C48 H45 I O3 P2 Pd'
_chemical_formula_sum 'C48 H45 I O3 P2 Pd'
_chemical_formula_weight 965.08
_space_group_IT_number 2
_space_group_name_Hall '-P 1'
_space_group_name_H-M_alt 'P -1'
_symmetry_cell_setting triclinic
_symmetry_space_group_name_H-M 'P -1'
_atom_sites_solution_hydrogens geom
_atom_sites_solution_primary direct
_atom_sites_solution_secondary difmap
_audit_creation_method SHELXL-97
_cell_angle_alpha 75.415(3)
_cell_angle_beta 88.903(3)
_cell_angle_gamma 77.105(3)
_cell_formula_units_Z 2
_cell_length_a 9.734(2)
_cell_length_b 14.126(3)
_cell_length_c 15.694(4)
_cell_measurement_reflns_used 9378
_cell_measurement_temperature 100(2)
_cell_measurement_theta_max 26.00
_cell_measurement_theta_min 2.27
_cell_volume 2034.2(8)
_computing_cell_refinement 'Bruker SMART'
_computing_data_collection 'Bruker SMART'
_computing_data_reduction 'Bruker SAINT'
_computing_molecular_graphics 'SHELXTL (Sheldrick, 2000)'
_computing_publication_material 'SHELXTL (Sheldrick, 2000)'
_computing_structure_refinement 'SHELXTL (Sheldrick, 2000)'
_computing_structure_solution 'SHELXTL (Sheldrick, 2000)'
_diffrn_ambient_temperature 100(2)
_diffrn_measured_fraction_theta_full 0.997
_diffrn_measured_fraction_theta_max 0.997
_diffrn_measurement_device_type 'Bruker APEX'
_diffrn_measurement_method '\w scans'
_diffrn_radiation_monochromator graphite
_diffrn_radiation_source 'fine-focus sealed tube'
_diffrn_radiation_type MoK\a
_diffrn_radiation_wavelength 0.71073
_diffrn_reflns_av_R_equivalents 0.0224
_diffrn_reflns_av_sigmaI/netI 0.0329
_diffrn_reflns_limit_h_max 11
_diffrn_reflns_limit_h_min -12
_diffrn_reflns_limit_k_max 17
_diffrn_reflns_limit_k_min -17
_diffrn_reflns_limit_l_max 19
_diffrn_reflns_limit_l_min -19
_diffrn_reflns_number 17803
_diffrn_reflns_theta_full 26.00
_diffrn_reflns_theta_max 26.00
_diffrn_reflns_theta_min 2.15
_diffrn_standards_number 0
_exptl_absorpt_coefficient_mu 1.336
_exptl_absorpt_correction_T_max 0.9362
_exptl_absorpt_correction_T_min 0.7487
_exptl_absorpt_correction_type multi-scan
_exptl_absorpt_process_details 'SADABS (Sheldrick, 2002)'
_exptl_crystal_colour 'pale yellow'
_exptl_crystal_density_diffrn 1.576
_exptl_crystal_density_method 'not measured'
_exptl_crystal_description block
_exptl_crystal_F_000 972
_exptl_crystal_size_max 0.23
_exptl_crystal_size_mid 0.10
_exptl_crystal_size_min 0.05
_refine_diff_density_max 1.350
_refine_diff_density_min -0.515
_refine_diff_density_rms 0.106
_refine_ls_extinction_method none
_refine_ls_goodness_of_fit_ref 1.030
_refine_ls_hydrogen_treatment mixed
_refine_ls_matrix_type full
_refine_ls_number_parameters 515
_refine_ls_number_reflns 7974
_refine_ls_number_restraints 57
_refine_ls_restrained_S_all 1.027
_refine_ls_R_factor_all 0.0359
_refine_ls_R_factor_gt 0.0307
_refine_ls_shift/su_max 0.004
_refine_ls_shift/su_mean 0.000
_refine_ls_structure_factor_coef Fsqd
_refine_ls_weighting_details 'calc w=1/[\s^2^(Fo^2^)+(0.0500P)^2^+1.3000P] where P=(Fo^2^+2Fc^2^)/3'
_refine_ls_weighting_scheme calc
_refine_ls_wR_factor_gt 0.0795
_refine_ls_wR_factor_ref 0.0826
_reflns_number_gt 7062
_reflns_number_total 7974
_reflns_threshold_expression I>2\s(I)
_cod_data_source_file om0491544si20041030_111302.cif
_cod_data_source_block compound_6a
_cod_depositor_comments
;
The following automatic conversions were performed:

data item '_symmetry_cell_setting' value 'Triclinic' was changed to
'triclinic' in accordance with the
/home/saulius/struct/COD-crude-data/automatic-downloads/DataCite-retrospective/ACS/depositions/lib/dictionaries/cif_core.dic
dictionary named 'cif_core.dic' version 2.4.2 last updated on
2011-04-26.

Automatic conversion script
Id: cif_fix_values 6909 2019-04-08 15:41:33Z antanas 
;
_cod_database_code 4089331

loop_
_symmetry_equiv_pos_as_xyz
'x, y, z'
'-x, -y, -z'

loop_
_atom_site_label
_atom_site_type_symbol
_atom_site_fract_x
_atom_site_fract_y
_atom_site_fract_z
_atom_site_U_iso_or_equiv
_atom_site_adp_type
_atom_site_occupancy
_atom_site_symmetry_multiplicity
_atom_site_calc_flag
_atom_site_refinement_flags
_atom_site_disorder_assembly
_atom_site_disorder_group
Pd1 Pd 0.29173(2) 0.344190(15) 0.183696(13) 0.01348(7) Uani 1 1 d . . .
I1 I 0.26013(2) 0.481334(13) 0.026944(12) 0.01975(7) Uani 1 1 d . . .
P1 P 0.35510(7) 0.20385(5) 0.12654(5) 0.01477(15) Uani 1 1 d . . .
P2 P 0.23365(7) 0.46392(5) 0.26439(5) 0.01440(15) Uani 1 1 d . . .
O1 O 0.5267(2) 0.24963(16) 0.33096(15) 0.0282(5) Uani 1 1 d . A .
O2 O 0.7847(3) 0.14583(18) 0.50878(16) 0.0361(6) Uani 1 1 d DU . .
O3 O 0.5924(3) 0.2709(2) 0.50032(19) 0.0474(7) Uani 1 1 d . . .
C1 C 0.4752(3) 0.0909(2) 0.19363(19) 0.0174(6) Uani 1 1 d . . .
C2 C 0.6177(3) 0.0731(2) 0.1752(2) 0.0235(6) Uani 1 1 d . . .
H2 H 0.6502 0.1177 0.1274 0.028 Uiso 1 1 calc R . .
C3 C 0.7129(3) -0.0097(2) 0.2262(2) 0.0268(7) Uani 1 1 d . . .
H3 H 0.8101 -0.0206 0.2131 0.032 Uiso 1 1 calc R . .
C4 C 0.6678(3) -0.0756(2) 0.2951(2) 0.0260(7) Uani 1 1 d . . .
H4 H 0.7330 -0.1323 0.3294 0.031 Uiso 1 1 calc R . .
C5 C 0.5257(3) -0.0585(2) 0.3143(2) 0.0230(6) Uani 1 1 d . . .
H5 H 0.4937 -0.1042 0.3616 0.028 Uiso 1 1 calc R . .
C6 C 0.4297(3) 0.0249(2) 0.26476(19) 0.0193(6) Uani 1 1 d . . .
H6 H 0.3333 0.0369 0.2793 0.023 Uiso 1 1 calc R . .
C7 C 0.1951(3) 0.1646(2) 0.10622(18) 0.0178(6) Uani 1 1 d . . .
C8 C 0.1892(3) 0.0655(2) 0.1122(2) 0.0224(6) Uani 1 1 d . . .
H8 H 0.2703 0.0131 0.1324 0.027 Uiso 1 1 calc R . .
C9 C 0.0656(3) 0.0427(2) 0.0887(2) 0.0258(7) Uani 1 1 d . . .
H9 H 0.0617 -0.0252 0.0941 0.031 Uiso 1 1 calc R . .
C10 C -0.0523(3) 0.1195(2) 0.0574(2) 0.0260(7) Uani 1 1 d . . .
H10 H -0.1361 0.1042 0.0401 0.031 Uiso 1 1 calc R . .
C11 C -0.0477(3) 0.2177(2) 0.0513(2) 0.0250(7) Uani 1 1 d . . .
H11 H -0.1286 0.2698 0.0299 0.030 Uiso 1 1 calc R . .
C12 C 0.0741(3) 0.2413(2) 0.07611(19) 0.0212(6) Uani 1 1 d . . .
H12 H 0.0757 0.3091 0.0727 0.025 Uiso 1 1 calc R . .
C13 C 0.4434(3) 0.2137(2) 0.02168(18) 0.0160(6) Uani 1 1 d . . .
C14 C 0.4298(3) 0.1498(2) -0.03093(19) 0.0183(6) Uani 1 1 d . . .
H14 H 0.3685 0.1050 -0.0148 0.022 Uiso 1 1 calc R . .
C15 C 0.5062(3) 0.1516(2) -0.1072(2) 0.0219(6) Uani 1 1 d . . .
H15 H 0.4947 0.1095 -0.1439 0.026 Uiso 1 1 calc R . .
C16 C 0.5986(3) 0.2144(2) -0.1295(2) 0.0235(7) Uani 1 1 d . . .
H16 H 0.6514 0.2148 -0.1811 0.028 Uiso 1 1 calc R . .
C17 C 0.6144(3) 0.2769(2) -0.0768(2) 0.0214(6) Uani 1 1 d . . .
H17 H 0.6790 0.3193 -0.0921 0.026 Uiso 1 1 calc R . .
C18 C 0.5364(3) 0.2779(2) -0.00184(19) 0.0184(6) Uani 1 1 d . . .
H18A H 0.5460 0.3219 0.0334 0.022 Uiso 1 1 calc R . .
C19 C 0.1595(3) 0.4242(2) 0.37177(19) 0.0171(6) Uani 1 1 d . . .
C20 C 0.0140(3) 0.4366(2) 0.3796(2) 0.0236(7) Uani 1 1 d . . .
H20A H -0.0471 0.4705 0.3295 0.028 Uiso 1 1 calc R . .
C21 C -0.0430(3) 0.4001(2) 0.4598(2) 0.0274(7) Uani 1 1 d . . .
H21A H -0.1423 0.4097 0.4643 0.033 Uiso 1 1 calc R . .
C22 C 0.0448(4) 0.3500(2) 0.5329(2) 0.0291(7) Uani 1 1 d . . .
H22A H 0.0058 0.3252 0.5877 0.035 Uiso 1 1 calc R . .
C23 C 0.1900(3) 0.3359(2) 0.5261(2) 0.0240(7) Uani 1 1 d . . .
H23A H 0.2502 0.3019 0.5766 0.029 Uiso 1 1 calc R . .
C24 C 0.2478(3) 0.3712(2) 0.44608(19) 0.0202(6) Uani 1 1 d . . .
H24A H 0.3473 0.3594 0.4416 0.024 Uiso 1 1 calc R . .
C25 C 0.3913(3) 0.5053(2) 0.28547(19) 0.0174(6) Uani 1 1 d . . .
C26 C 0.4084(3) 0.5447(2) 0.3568(2) 0.0219(6) Uani 1 1 d . . .
H26A H 0.3373 0.5479 0.3990 0.026 Uiso 1 1 calc R . .
C27 C 0.5290(3) 0.5791(2) 0.3664(2) 0.0263(7) Uani 1 1 d . . .
H27A H 0.5405 0.6051 0.4153 0.032 Uiso 1 1 calc R . .
C28 C 0.6327(3) 0.5756(2) 0.3045(2) 0.0263(7) Uani 1 1 d . . .
H28A H 0.7146 0.5997 0.3107 0.032 Uiso 1 1 calc R . .
C29 C 0.6162(3) 0.5368(2) 0.2338(2) 0.0240(7) Uani 1 1 d . . .
H29A H 0.6871 0.5343 0.1914 0.029 Uiso 1 1 calc R . .
C30 C 0.4969(3) 0.5014(2) 0.2242(2) 0.0202(6) Uani 1 1 d . . .
H30A H 0.4870 0.4745 0.1755 0.024 Uiso 1 1 calc R . .
C31 C 0.1038(3) 0.5806(2) 0.21640(18) 0.0165(6) Uani 1 1 d . . .
C32 C 0.1120(3) 0.6697(2) 0.23559(19) 0.0204(6) Uani 1 1 d . . .
H32A H 0.1903 0.6723 0.2694 0.025 Uiso 1 1 calc R . .
C33 C 0.0049(3) 0.7559(2) 0.2052(2) 0.0249(7) Uani 1 1 d . . .
H33A H 0.0110 0.8171 0.2180 0.030 Uiso 1 1 calc R . .
C34 C -0.1094(3) 0.7521(2) 0.1569(2) 0.0249(7) Uani 1 1 d . . .
H34A H -0.1831 0.8103 0.1376 0.030 Uiso 1 1 calc R . .
C35 C -0.1175(3) 0.6644(2) 0.1362(2) 0.0225(6) Uani 1 1 d . . .
H35A H -0.1960 0.6627 0.1021 0.027 Uiso 1 1 calc R . .
C36 C -0.0111(3) 0.5784(2) 0.16505(19) 0.0193(6) Uani 1 1 d . . .
H36A H -0.0163 0.5182 0.1500 0.023 Uiso 1 1 calc R . .
C37 C 0.2973(3) 0.2413(2) 0.30043(18) 0.0169(6) Uani 1 1 d . . .
C38 C 0.1766(3) 0.2059(2) 0.3269(2) 0.0231(6) Uani 1 1 d . . .
H38A H 0.0936 0.2305 0.2899 0.028 Uiso 1 1 calc R . .
C39 C 0.1753(3) 0.1349(2) 0.4066(2) 0.0265(7) Uani 1 1 d . . .
H39A H 0.0914 0.1131 0.4247 0.032 Uiso 1 1 calc R . .
C40 C 0.2963(4) 0.0972(2) 0.4584(2) 0.0268(7) Uani 1 1 d . . .
H40A H 0.2966 0.0469 0.5116 0.032 Uiso 1 1 calc R . .
C41 C 0.4184(3) 0.1308(2) 0.4350(2) 0.0260(7) Uani 1 1 d . . .
H41A H 0.5014 0.1041 0.4719 0.031 Uiso 1 1 calc R . .
C42 C 0.4179(3) 0.2044(2) 0.3565(2) 0.0225(6) Uani 1 1 d . . .
C43 C 0.6630(3) 0.2061(3) 0.3728(2) 0.0294(7) Uani 1 1 d . . .
H43 H 0.6949 0.1348 0.3693 0.035 Uiso 1 1 calc R A .
C44 C 0.7626(4) 0.2695(3) 0.3235(2) 0.0334(8) Uani 1 1 d . A .
H44A H 0.7290 0.3396 0.3279 0.040 Uiso 1 1 calc R . .
H44B H 0.8578 0.2435 0.3524 0.040 Uiso 1 1 calc R . .
C45 C 0.7729(4) 0.2692(3) 0.2265(2) 0.0452(10) Uani 1 1 d . . .
H45A H 0.8331 0.3140 0.1977 0.068 Uiso 1 1 d R A .
H45B H 0.6785 0.2924 0.1979 0.068 Uiso 1 1 d R . .
H45C H 0.8138 0.2008 0.2216 0.068 Uiso 1 1 d R . .
C46 C 0.6698(3) 0.2125(3) 0.4672(2) 0.0305(7) Uani 1 1 d . A .
C47 C 0.8180(12) 0.1428(9) 0.6005(4) 0.0379(18) Uani 0.68(3) 1 d PDU A 1
H47A H 0.7574 0.1059 0.6411 0.046 Uiso 0.68(3) 1 calc PR A 1
H47B H 0.8026 0.2117 0.6084 0.046 Uiso 0.68(3) 1 calc PR A 1
C48 C 0.9733(11) 0.0887(8) 0.6191(7) 0.037(2) Uani 0.68(3) 1 d PDU A 1
H48A H 1.0015 0.0870 0.6791 0.055 Uiso 0.68(3) 1 d PR A 1
H48B H 1.0315 0.1247 0.5770 0.055 Uiso 0.68(3) 1 d PR A 1
H48C H 0.9862 0.0200 0.6130 0.055 Uiso 0.68(3) 1 d PR A 1
C47' C 0.811(2) 0.1666(18) 0.5934(11) 0.041(3) Uani 0.32(3) 1 d PDU A 2
H47C H 0.7256 0.1690 0.6286 0.049 Uiso 0.32(3) 1 calc PR A 2
H47D H 0.8385 0.2319 0.5836 0.049 Uiso 0.32(3) 1 calc PR A 2
C48' C 0.932(3) 0.0810(17) 0.6413(13) 0.042(4) Uani 0.32(3) 1 d PDU A 2
H48D H 0.9366 0.0811 0.7036 0.063 Uiso 0.32(3) 1 d PR A 2
H48E H 1.0209 0.0903 0.6144 0.063 Uiso 0.32(3) 1 d PR A 2
H48F H 0.9144 0.0167 0.6365 0.063 Uiso 0.32(3) 1 d PR A 2

loop_
_atom_site_aniso_label
_atom_site_aniso_U_11
_atom_site_aniso_U_22
_atom_site_aniso_U_33
_atom_site_aniso_U_23
_atom_site_aniso_U_13
_atom_site_aniso_U_12
Pd1 0.01220(11) 0.01344(11) 0.01296(11) -0.00398(8) -0.00134(8) 0.00174(8)
I1 0.02357(11) 0.01682(10) 0.01582(11) -0.00343(7) -0.00072(8) 0.00100(8)
P1 0.0132(3) 0.0143(3) 0.0152(3) -0.0048(3) -0.0003(3) 0.0014(3)
P2 0.0127(3) 0.0145(3) 0.0146(3) -0.0049(3) -0.0012(3) 0.0013(3)
O1 0.0202(11) 0.0291(12) 0.0296(12) -0.0010(10) -0.0079(9) -0.0002(9)
O2 0.0335(13) 0.0378(14) 0.0341(13) -0.0055(11) -0.0124(11) -0.0051(11)
O3 0.0320(14) 0.0635(19) 0.0491(17) -0.0310(15) -0.0056(12) 0.0037(13)
C1 0.0187(14) 0.0152(13) 0.0168(14) -0.0062(11) -0.0011(11) 0.0013(11)
C2 0.0193(15) 0.0228(15) 0.0241(16) -0.0021(12) -0.0020(12) 0.0003(12)
C3 0.0179(15) 0.0261(16) 0.0304(17) -0.0039(13) -0.0025(13) 0.0038(12)
C4 0.0249(17) 0.0199(15) 0.0263(17) -0.0015(13) -0.0081(13) 0.0049(12)
C5 0.0318(17) 0.0171(14) 0.0175(15) -0.0029(12) -0.0009(13) -0.0014(12)
C6 0.0206(15) 0.0179(14) 0.0186(14) -0.0071(11) 0.0029(12) -0.0002(11)
C7 0.0176(14) 0.0203(14) 0.0161(14) -0.0075(11) -0.0002(11) -0.0024(11)
C8 0.0210(16) 0.0214(15) 0.0244(16) -0.0080(12) 0.0012(12) -0.0015(12)
C9 0.0280(17) 0.0236(16) 0.0299(17) -0.0107(13) 0.0036(14) -0.0100(13)
C10 0.0193(16) 0.0369(18) 0.0253(17) -0.0125(14) 0.0025(13) -0.0088(13)
C11 0.0162(15) 0.0311(17) 0.0254(16) -0.0085(13) -0.0017(12) 0.0007(13)
C12 0.0192(15) 0.0225(15) 0.0205(15) -0.0068(12) 0.0018(12) -0.0005(12)
C13 0.0136(13) 0.0160(13) 0.0144(13) -0.0030(11) -0.0026(11) 0.0044(10)
C14 0.0164(14) 0.0149(14) 0.0220(15) -0.0054(11) -0.0020(11) 0.0008(11)
C15 0.0204(15) 0.0254(15) 0.0197(15) -0.0119(12) -0.0030(12) 0.0028(12)
C16 0.0212(16) 0.0275(16) 0.0176(15) -0.0052(12) 0.0043(12) 0.0023(12)
C17 0.0180(15) 0.0212(15) 0.0213(15) -0.0022(12) -0.0002(12) -0.0001(12)
C18 0.0173(14) 0.0164(14) 0.0189(14) -0.0052(11) -0.0042(11) 0.0031(11)
C19 0.0191(14) 0.0155(13) 0.0161(14) -0.0059(11) 0.0007(11) -0.0008(11)
C20 0.0205(16) 0.0228(15) 0.0242(16) -0.0061(12) 0.0011(12) 0.0015(12)
C21 0.0228(16) 0.0297(17) 0.0292(17) -0.0095(14) 0.0097(14) -0.0034(13)
C22 0.042(2) 0.0282(17) 0.0203(16) -0.0084(13) 0.0118(14) -0.0118(15)
C23 0.0354(18) 0.0191(15) 0.0172(15) -0.0070(12) -0.0018(13) -0.0026(13)
C24 0.0219(15) 0.0181(14) 0.0193(15) -0.0069(12) -0.0030(12) 0.0009(12)
C25 0.0137(14) 0.0161(13) 0.0193(14) -0.0036(11) -0.0033(11) 0.0027(11)
C26 0.0197(15) 0.0243(15) 0.0224(15) -0.0089(12) -0.0003(12) -0.0025(12)
C27 0.0244(17) 0.0299(17) 0.0272(17) -0.0137(14) -0.0058(13) -0.0034(13)
C28 0.0154(15) 0.0300(17) 0.0338(18) -0.0105(14) -0.0029(13) -0.0027(12)
C29 0.0173(15) 0.0270(16) 0.0260(16) -0.0075(13) 0.0001(12) -0.0006(12)
C30 0.0200(15) 0.0186(14) 0.0198(15) -0.0048(12) -0.0006(12) 0.0006(11)
C31 0.0132(14) 0.0185(14) 0.0152(14) -0.0038(11) 0.0026(11) 0.0008(11)
C32 0.0203(15) 0.0206(15) 0.0189(15) -0.0055(12) -0.0019(12) -0.0009(12)
C33 0.0290(17) 0.0180(15) 0.0245(16) -0.0075(12) -0.0035(13) 0.0040(12)
C34 0.0220(16) 0.0215(15) 0.0230(16) -0.0024(12) -0.0018(13) 0.0083(12)
C35 0.0164(15) 0.0292(16) 0.0191(15) -0.0039(12) -0.0021(12) -0.0015(12)
C36 0.0181(15) 0.0190(14) 0.0198(15) -0.0053(11) 0.0002(12) -0.0017(11)
C37 0.0188(15) 0.0138(13) 0.0163(14) -0.0066(11) -0.0015(11) 0.0031(11)
C38 0.0257(16) 0.0220(15) 0.0198(15) -0.0063(12) 0.0047(12) -0.0007(12)
C39 0.0250(17) 0.0234(16) 0.0289(17) -0.0052(13) 0.0058(13) -0.0031(13)
C40 0.0326(18) 0.0232(16) 0.0225(16) -0.0057(13) 0.0030(14) -0.0024(13)
C41 0.0292(17) 0.0220(15) 0.0225(16) -0.0073(12) -0.0078(13) 0.0057(13)
C42 0.0233(16) 0.0196(15) 0.0242(16) -0.0103(12) -0.0036(13) 0.0019(12)
C43 0.0204(16) 0.0323(18) 0.0300(18) -0.0048(14) -0.0064(13) 0.0023(13)
C44 0.0252(18) 0.042(2) 0.0306(19) -0.0089(16) -0.0030(14) -0.0034(15)
C45 0.044(2) 0.062(3) 0.029(2) -0.0096(18) 0.0095(17) -0.012(2)
C46 0.0224(17) 0.0348(19) 0.0328(19) -0.0066(15) -0.0046(14) -0.0046(14)
C47 0.040(3) 0.042(4) 0.029(3) 0.001(3) -0.013(2) -0.015(3)
C48 0.040(4) 0.035(3) 0.031(3) -0.006(3) -0.012(3) -0.003(3)
C47' 0.040(4) 0.049(5) 0.032(4) 0.002(4) -0.019(4) -0.016(4)
C48' 0.044(7) 0.043(6) 0.042(7) -0.008(6) -0.019(6) -0.015(6)

loop_
_atom_type_symbol
_atom_type_description
_atom_type_scat_dispersion_real
_atom_type_scat_dispersion_imag
_atom_type_scat_source
C C 0.0033 0.0016 'International Tables Vol C Tables 4.2.6.8 and 6.1.1.4'
H H 0.0000 0.0000 'International Tables Vol C Tables 4.2.6.8 and 6.1.1.4'
O O 0.0106 0.0060 'International Tables Vol C Tables 4.2.6.8 and 6.1.1.4'
P P 0.1023 0.0942 'International Tables Vol C Tables 4.2.6.8 and 6.1.1.4'
Pd Pd -0.9988 1.0072 'International Tables Vol C Tables 4.2.6.8 and 6.1.1.4'
I I -0.4742 1.8119 'International Tables Vol C Tables 4.2.6.8 and 6.1.1.4'

loop_
_geom_angle_atom_site_label_1
_geom_angle_atom_site_label_2
_geom_angle_atom_site_label_3
_geom_angle
C37 Pd1 P2 85.93(8)
C37 Pd1 P1 84.16(8)
P2 Pd1 P1 170.04(3)
C37 Pd1 I1 174.98(8)
P2 Pd1 I1 93.99(3)
P1 Pd1 I1 95.97(3)
C7 P1 C13 103.58(13)
C7 P1 C1 105.90(13)
C13 P1 C1 99.25(13)
C7 P1 Pd1 108.41(9)
C13 P1 Pd1 119.84(9)
C1 P1 Pd1 118.19(9)
C25 P2 C19 106.01(13)
C25 P2 C31 104.40(13)
C19 P2 C31 100.54(13)
C25 P2 Pd1 109.36(9)
C19 P2 Pd1 116.52(9)
C31 P2 Pd1 118.65(10)
C42 O1 C43 119.8(2)
C46 O2 C47 118.7(5)
C46 O2 C47' 109.6(7)
C47 O2 C47' 12.5(10)
C2 C1 C6 118.8(3)
C2 C1 P1 118.7(2)
C6 C1 P1 122.5(2)
C1 C2 C3 120.6(3)
C1 C2 H2 119.7
C3 C2 H2 119.7
C4 C3 C2 120.6(3)
C4 C3 H3 119.7
C2 C3 H3 119.7
C3 C4 C5 119.4(3)
C3 C4 H4 120.3
C5 C4 H4 120.3
C4 C5 C6 120.5(3)
C4 C5 H5 119.7
C6 C5 H5 119.7
C5 C6 C1 120.1(3)
C5 C6 H6 120.0
C1 C6 H6 120.0
C8 C7 C12 118.9(3)
C8 C7 P1 124.1(2)
C12 C7 P1 116.8(2)
C9 C8 C7 120.6(3)
C9 C8 H8 119.7
C7 C8 H8 119.7
C10 C9 C8 119.8(3)
C10 C9 H9 120.1
C8 C9 H9 120.1
C11 C10 C9 120.1(3)
C11 C10 H10 119.9
C9 C10 H10 119.9
C10 C11 C12 120.6(3)
C10 C11 H11 119.7
C12 C11 H11 119.7
C11 C12 C7 119.9(3)
C11 C12 H12 120.0
C7 C12 H12 120.0
C14 C13 C18 119.4(3)
C14 C13 P1 120.0(2)
C18 C13 P1 120.2(2)
C15 C14 C13 120.0(3)
C15 C14 H14 120.0
C13 C14 H14 120.0
C16 C15 C14 120.2(3)
C16 C15 H15 119.9
C14 C15 H15 119.9
C15 C16 C17 120.1(3)
C15 C16 H16 120.0
C17 C16 H16 120.0
C16 C17 C18 120.4(3)
C16 C17 H17 119.8
C18 C17 H17 119.8
C17 C18 C13 119.8(3)
C17 C18 H18A 120.1
C13 C18 H18A 120.1
C20 C19 C24 118.5(3)
C20 C19 P2 120.5(2)
C24 C19 P2 120.7(2)
C21 C20 C19 120.9(3)
C21 C20 H20A 119.5
C19 C20 H20A 119.5
C22 C21 C20 120.0(3)
C22 C21 H21A 120.0
C20 C21 H21A 120.0
C21 C22 C23 119.9(3)
C21 C22 H22A 120.0
C23 C22 H22A 120.0
C24 C23 C22 120.4(3)
C24 C23 H23A 119.8
C22 C23 H23A 119.8
C23 C24 C19 120.2(3)
C23 C24 H24A 119.9
C19 C24 H24A 119.9
C30 C25 C26 118.9(3)
C30 C25 P2 117.5(2)
C26 C25 P2 123.5(2)
C27 C26 C25 120.3(3)
C27 C26 H26A 119.9
C25 C26 H26A 119.9
C28 C27 C26 120.2(3)
C28 C27 H27A 119.9
C26 C27 H27A 119.9
C29 C28 C27 119.7(3)
C29 C28 H28A 120.2
C27 C28 H28A 120.2
C28 C29 C30 120.5(3)
C28 C29 H29A 119.7
C30 C29 H29A 119.7
C29 C30 C25 120.4(3)
C29 C30 H30A 119.8
C25 C30 H30A 119.8
C32 C31 C36 119.3(3)
C32 C31 P2 120.7(2)
C36 C31 P2 119.7(2)
C31 C32 C33 120.0(3)
C31 C32 H32A 120.0
C33 C32 H32A 120.0
C34 C33 C32 120.1(3)
C34 C33 H33A 120.0
C32 C33 H33A 120.0
C35 C34 C33 120.4(3)
C35 C34 H34A 119.8
C33 C34 H34A 119.8
C34 C35 C36 120.3(3)
C34 C35 H35A 119.9
C36 C35 H35A 119.9
C35 C36 C31 119.9(3)
C35 C36 H36A 120.1
C31 C36 H36A 120.1
C38 C37 C42 118.2(3)
C38 C37 Pd1 119.2(2)
C42 C37 Pd1 122.6(2)
C39 C38 C37 121.3(3)
C39 C38 H38A 119.3
C37 C38 H38A 119.3
C40 C39 C38 119.1(3)
C40 C39 H39A 120.4
C38 C39 H39A 120.4
C39 C40 C41 121.4(3)
C39 C40 H40A 119.3
C41 C40 H40A 119.3
C40 C41 C42 119.2(3)
C40 C41 H41A 120.4
C42 C41 H41A 120.4
O1 C42 C41 124.3(3)
O1 C42 C37 115.1(3)
C41 C42 C37 120.6(3)
O1 C43 C46 113.1(3)
O1 C43 C44 106.5(3)
C46 C43 C44 105.6(3)
O1 C43 H43 110.5
C46 C43 H43 110.5
C44 C43 H43 110.5
C45 C44 C43 113.1(3)
C45 C44 H44A 109.0
C43 C44 H44A 109.0
C45 C44 H44B 109.0
C43 C44 H44B 109.0
H44A C44 H44B 107.8
C44 C45 H45A 109.5
C44 C45 H45B 109.5
H45A C45 H45B 109.5
C44 C45 H45C 109.5
H45A C45 H45C 109.5
H45B C45 H45C 109.5
O3 C46 O2 123.9(3)
O3 C46 C43 127.0(3)
O2 C46 C43 108.9(3)
O2 C47 C48 106.4(5)
O2 C47 H47A 110.4
C48 C47 H47A 110.4
O2 C47 H47B 110.4
C48 C47 H47B 110.4
H47A C47 H47B 108.6
C47 C48 H48A 109.5
C47 C48 H48B 109.4
H48A C48 H48B 109.5
C47 C48 H48C 109.5
H48A C48 H48C 109.5
H48B C48 H48C 109.5
O2 C47' C48' 106.4(6)
O2 C47' H47C 110.4
C48' C47' H47C 110.4
O2 C47' H47D 110.4
C48' C47' H47D 110.4
H47C C47' H47D 108.6
C47' C48' H48D 109.5
C47' C48' H48E 109.4
H48D C48' H48E 109.5
C47' C48' H48F 109.5
H48D C48' H48F 109.5
H48E C48' H48F 109.5

loop_
_geom_bond_atom_site_label_1
_geom_bond_atom_site_label_2
_geom_bond_distance
Pd1 C37 2.024(3)
Pd1 P2 2.3256(8)
Pd1 P1 2.3332(8)
Pd1 I1 2.6949(6)
P1 C7 1.824(3)
P1 C13 1.830(3)
P1 C1 1.841(3)
P2 C25 1.823(3)
P2 C19 1.826(3)
P2 C31 1.834(3)
O1 C42 1.359(4)
O1 C43 1.427(4)
O2 C46 1.346(4)
O2 C47 1.469(5)
O2 C47' 1.471(6)
O3 C46 1.201(4)
C1 C2 1.392(4)
C1 C6 1.398(4)
C2 C3 1.393(4)
C2 H2 0.9500
C3 C4 1.374(5)
C3 H3 0.9500
C4 C5 1.391(4)
C4 H4 0.9500
C5 C6 1.393(4)
C5 H5 0.9500
C6 H6 0.9500
C7 C8 1.393(4)
C7 C12 1.406(4)
C8 C9 1.392(4)
C8 H8 0.9500
C9 C10 1.390(5)
C9 H9 0.9500
C10 C11 1.377(5)
C10 H10 0.9500
C11 C12 1.388(4)
C11 H11 0.9500
C12 H12 0.9500
C13 C14 1.395(4)
C13 C18 1.400(4)
C14 C15 1.394(4)
C14 H14 0.9500
C15 C16 1.380(4)
C15 H15 0.9500
C16 C17 1.385(4)
C16 H16 0.9500
C17 C18 1.390(4)
C17 H17 0.9500
C18 H18A 0.9500
C19 C20 1.395(4)
C19 C24 1.404(4)
C20 C21 1.389(4)
C20 H20A 0.9500
C21 C22 1.380(5)
C21 H21A 0.9500
C22 C23 1.389(5)
C22 H22A 0.9500
C23 C24 1.387(4)
C23 H23A 0.9500
C24 H24A 0.9500
C25 C30 1.396(4)
C25 C26 1.397(4)
C26 C27 1.392(4)
C26 H26A 0.9500
C27 C28 1.388(5)
C27 H27A 0.9500
C28 C29 1.382(5)
C28 H28A 0.9500
C29 C30 1.387(4)
C29 H29A 0.9500
C30 H30A 0.9500
C31 C32 1.386(4)
C31 C36 1.401(4)
C32 C33 1.398(4)
C32 H32A 0.9500
C33 C34 1.377(5)
C33 H33A 0.9500
C34 C35 1.375(4)
C34 H34A 0.9500
C35 C36 1.391(4)
C35 H35A 0.9500
C36 H36A 0.9500
C37 C38 1.394(4)
C37 C42 1.399(4)
C38 C39 1.394(4)
C38 H38A 0.9500
C39 C40 1.368(5)
C39 H39A 0.9500
C40 C41 1.386(5)
C40 H40A 0.9500
C41 C42 1.397(4)
C41 H41A 0.9500
C43 C46 1.511(5)
C43 C44 1.533(5)
C43 H43 1.0000
C44 C45 1.524(5)
C44 H44A 0.9900
C44 H44B 0.9900
C45 H45A 0.9800
C45 H45B 0.9800
C45 H45C 0.9800
C47 C48 1.530(8)
C47 H47A 0.9900
C47 H47B 0.9900
C48 H48A 0.9800
C48 H48B 0.9800
C48 H48C 0.9800
C47' C48' 1.531(9)
C47' H47C 0.9900
C47' H47D 0.9900
C48' H48D 0.9800
C48' H48E 0.9800
C48' H48F 0.9800

loop_
_geom_torsion_atom_site_label_1
_geom_torsion_atom_site_label_2
_geom_torsion_atom_site_label_3
_geom_torsion_atom_site_label_4
_geom_torsion
C37 Pd1 P1 C7 84.70(13)
I1 Pd1 P1 C7 -90.26(10)
C37 Pd1 P1 C13 -156.87(13)
I1 Pd1 P1 C13 28.18(11)
C37 Pd1 P1 C1 -35.69(14)
I1 Pd1 P1 C1 149.35(11)
C37 Pd1 P2 C25 98.85(13)
I1 Pd1 P2 C25 -86.18(10)
C37 Pd1 P2 C19 -21.29(13)
I1 Pd1 P2 C19 153.69(11)
C37 Pd1 P2 C31 -141.65(13)
I1 Pd1 P2 C31 33.32(11)
C7 P1 C1 C2 139.0(2)
C13 P1 C1 C2 31.9(3)
Pd1 P1 C1 C2 -99.3(2)
C7 P1 C1 C6 -43.8(3)
C13 P1 C1 C6 -150.9(2)
Pd1 P1 C1 C6 77.9(3)
C6 C1 C2 C3 0.6(5)
P1 C1 C2 C3 177.9(2)
C1 C2 C3 C4 0.6(5)
C2 C3 C4 C5 -0.6(5)
C3 C4 C5 C6 -0.5(5)
C4 C5 C6 C1 1.7(5)
C2 C1 C6 C5 -1.7(4)
P1 C1 C6 C5 -178.9(2)
C13 P1 C7 C8 82.9(3)
C1 P1 C7 C8 -21.0(3)
Pd1 P1 C7 C8 -148.8(2)
C13 P1 C7 C12 -92.0(2)
C1 P1 C7 C12 164.1(2)
Pd1 P1 C7 C12 36.3(2)
C12 C7 C8 C9 0.0(4)
P1 C7 C8 C9 -174.8(2)
C7 C8 C9 C10 1.3(5)
C8 C9 C10 C11 -1.4(5)
C9 C10 C11 C12 0.1(5)
C10 C11 C12 C7 1.2(5)
C8 C7 C12 C11 -1.2(4)
P1 C7 C12 C11 173.9(2)
C7 P1 C13 C14 -32.3(2)
C1 P1 C13 C14 76.7(2)
Pd1 P1 C13 C14 -153.13(19)
C7 P1 C13 C18 154.4(2)
C1 P1 C13 C18 -96.7(2)
Pd1 P1 C13 C18 33.5(3)
C18 C13 C14 C15 -1.3(4)
P1 C13 C14 C15 -174.7(2)
C13 C14 C15 C16 1.9(4)
C14 C15 C16 C17 -0.9(4)
C15 C16 C17 C18 -0.8(4)
C16 C17 C18 C13 1.4(4)
C14 C13 C18 C17 -0.3(4)
P1 C13 C18 C17 173.1(2)
C25 P2 C19 C20 147.3(2)
C31 P2 C19 C20 38.8(3)
Pd1 P2 C19 C20 -90.8(2)
C25 P2 C19 C24 -39.6(3)
C31 P2 C19 C24 -148.0(2)
Pd1 P2 C19 C24 82.3(2)
C24 C19 C20 C21 2.0(4)
P2 C19 C20 C21 175.3(2)
C19 C20 C21 C22 -0.6(5)
C20 C21 C22 C23 -0.1(5)
C21 C22 C23 C24 -0.5(5)
C22 C23 C24 C19 2.0(4)
C20 C19 C24 C23 -2.7(4)
P2 C19 C24 C23 -175.9(2)
C19 P2 C25 C30 155.0(2)
C31 P2 C25 C30 -99.4(2)
Pd1 P2 C25 C30 28.6(2)
C19 P2 C25 C26 -28.2(3)
C31 P2 C25 C26 77.5(3)
Pd1 P2 C25 C26 -154.6(2)
C30 C25 C26 C27 -0.2(4)
P2 C25 C26 C27 -176.9(2)
C25 C26 C27 C28 0.7(5)
C26 C27 C28 C29 -0.6(5)
C27 C28 C29 C30 0.0(5)
C28 C29 C30 C25 0.5(5)
C26 C25 C30 C29 -0.4(4)
P2 C25 C30 C29 176.6(2)
C25 P2 C31 C32 -26.7(3)
C19 P2 C31 C32 83.1(3)
Pd1 P2 C31 C32 -148.7(2)
C25 P2 C31 C36 158.2(2)
C19 P2 C31 C36 -92.1(2)
Pd1 P2 C31 C36 36.1(3)
C36 C31 C32 C33 1.2(4)
P2 C31 C32 C33 -174.0(2)
C31 C32 C33 C34 0.5(5)
C32 C33 C34 C35 -1.6(5)
C33 C34 C35 C36 0.9(5)
C34 C35 C36 C31 0.9(4)
C32 C31 C36 C35 -2.0(4)
P2 C31 C36 C35 173.3(2)
P2 Pd1 C37 C38 93.4(2)
P1 Pd1 C37 C38 -87.7(2)
P2 Pd1 C37 C42 -86.2(2)
P1 Pd1 C37 C42 92.8(2)
C42 C37 C38 C39 -0.5(4)
Pd1 C37 C38 C39 179.9(2)
C37 C38 C39 C40 -2.1(5)
C38 C39 C40 C41 2.5(5)
C39 C40 C41 C42 -0.4(5)
C43 O1 C42 C41 16.1(4)
C43 O1 C42 C37 -167.9(3)
C40 C41 C42 O1 173.6(3)
C40 C41 C42 C37 -2.3(4)
C38 C37 C42 O1 -173.5(3)
Pd1 C37 C42 O1 6.1(4)
C38 C37 C42 C41 2.7(4)
Pd1 C37 C42 C41 -177.7(2)
C42 O1 C43 C46 -69.4(4)
C42 O1 C43 C44 175.0(3)
O1 C43 C44 C45 -61.3(4)
C46 C43 C44 C45 178.2(3)
C47 O2 C46 O3 0.5(8)
C47' O2 C46 O3 -8.8(15)
C47 O2 C46 C43 176.4(6)
C47' O2 C46 C43 167.1(14)
O1 C43 C46 O3 -22.4(5)
C44 C43 C46 O3 93.7(4)
O1 C43 C46 O2 161.9(3)
C44 C43 C46 O2 -82.0(3)
C46 O2 C47 C48 -161.3(8)
C46 O2 C47' C48' 173(2)
